data_7713576
loop_
_publ_author_name
'Jim\'enez, M. Victoria'
'Gonz\'alez-Lainez, Miguel'
'Passarelli, Vincenzo'
'P\'erez-Torrente, Jes\'us J.'

_publ_section_title
;
 \b-(Z)-Selective Alkyne Hydrosilylation by a N,O-Functionalized NHC-based
 Rhodium(I) Catalyst
;
_journal_name_full 'Dalton Transactions'
_journal_paper_doi 10.1039/D3DT01911J
_journal_year 2023
_chemical_formula_moiety 'C32 H42 Br2 N6 O4 Rh2'
_chemical_formula_sum 'C32 H42 Br2 N6 O4 Rh2'
_chemical_formula_weight 940.35
_space_group_crystal_system monoclinic
_space_group_IT_number 14
_space_group_name_Hall '-P 2yn'
_space_group_name_H-M_alt 'P 1 21/n 1'
_atom_sites_solution_hydrogens geom
_atom_sites_solution_primary heavy
_atom_sites_solution_secondary difmap
_audit_creation_method SHELXL-2014/7
_audit_update_record
;
2023-03-15 deposited with the CCDC.	2023-07-27 downloaded from the CCDC.
;
_cell_angle_alpha 90
_cell_angle_beta 107.1460(10)
_cell_angle_gamma 90
_cell_formula_units_Z 2
_cell_length_a 11.9388(8)
_cell_length_b 9.9973(7)
_cell_length_c 14.8252(10)
_cell_measurement_reflns_used 5227
_cell_measurement_temperature 100(2)
_cell_measurement_theta_max 28.152
_cell_measurement_theta_min 2.494
_cell_volume 1690.8(2)
_computing_cell_refinement 'APEX2 v. 2008.4 (Bruker AXS, 2008)'
_computing_data_collection 'APEX2 v. 2008.4 (Bruker AXS, 2008)'
_computing_data_reduction 'APEX2 v. 2008.4 (Bruker AXS, 2008)'
_computing_molecular_graphics ORTEP
_computing_publication_material ENCIFER
_computing_structure_refinement 'SHELXL-2014/7 (Sheldrick, 2014)'
_computing_structure_solution 'SHELXS-97 (Sheldrick, 1990)'
_diffrn_ambient_temperature 100(2)
_diffrn_detector_area_resol_mean 8.26
_diffrn_measured_fraction_theta_full 1.000
_diffrn_measured_fraction_theta_max 0.953
_diffrn_measurement_device_type 'Bruker SMART APEX CCD system'
_diffrn_measurement_method '\w rotations with narrow frames'
_diffrn_radiation_monochromator graphite
_diffrn_radiation_source 'fine-focus sealed tube'
_diffrn_radiation_type MoK\a
_diffrn_radiation_wavelength 0.71073
_diffrn_reflns_av_R_equivalents 0.0385
_diffrn_reflns_av_unetI/netI 0.0329
_diffrn_reflns_Laue_measured_fraction_full 1.000
_diffrn_reflns_Laue_measured_fraction_max 0.953
_diffrn_reflns_limit_h_max 15
_diffrn_reflns_limit_h_min -15
_diffrn_reflns_limit_k_max 13
_diffrn_reflns_limit_k_min -13
_diffrn_reflns_limit_l_max 19
_diffrn_reflns_limit_l_min -19
_diffrn_reflns_number 19228
_diffrn_reflns_point_group_measured_fraction_full 1.000
_diffrn_reflns_point_group_measured_fraction_max 0.953
_diffrn_reflns_theta_full 25.000
_diffrn_reflns_theta_max 28.538
_diffrn_reflns_theta_min 2.494
_exptl_absorpt_coefficient_mu 3.386
_exptl_absorpt_correction_T_max 0.6656
_exptl_absorpt_correction_T_min 0.5582
_exptl_absorpt_correction_type multi-scan
_exptl_absorpt_process_details
;
  Multi-scan correction included in APEX2 package (Bruker AXS, 2008)
;
_exptl_crystal_colour yellow
_exptl_crystal_density_diffrn 1.847
_exptl_crystal_description prism
_exptl_crystal_F_000 936
_exptl_crystal_size_max 0.220
_exptl_crystal_size_mid 0.095
_exptl_crystal_size_min 0.075
_refine_diff_density_max 0.667
_refine_diff_density_min -1.196
_refine_diff_density_rms 0.119
_refine_ls_extinction_method none
_refine_ls_goodness_of_fit_ref 1.048
_refine_ls_hydrogen_treatment constr
_refine_ls_matrix_type full
_refine_ls_number_parameters 212
_refine_ls_number_reflns 4097
_refine_ls_number_restraints 0
_refine_ls_restrained_S_all 1.048
_refine_ls_R_factor_all 0.0431
_refine_ls_R_factor_gt 0.0321
_refine_ls_shift/su_max 0.001
_refine_ls_shift/su_mean 0.000
_refine_ls_structure_factor_coef Fsqd
_refine_ls_weighting_details 'w=1/[\s^2^(Fo^2^)+(0.0367P)^2^+2.9743P] where P=(Fo^2^+2Fc^2^)/3'
_refine_ls_weighting_scheme calc
_refine_ls_wR_factor_gt 0.0754
_refine_ls_wR_factor_ref 0.0801
_reflns_Friedel_coverage 0.000
_reflns_number_gt 3442
_reflns_number_total 4097
_reflns_threshold_expression 'I > 2\s(I)'
_cod_data_source_file d3dt01911j3.cif
_cod_data_source_block cmpd_6_VPX83
_cod_original_sg_symbol_H-M 'P 21/n'
_cod_database_code 7713576
_shelx_shelxl_version_number 2014/7
_shelx_space_group_comment
;
The symmetry employed for this shelxl refinement is uniquely defined
by the following loop, which should always be used as a source of
symmetry information in preference to the above space-group names.
They are only intended as comments.
;

loop_
_space_group_symop_operation_xyz
'x, y, z'
'-x+1/2, y+1/2, -z+1/2'
'-x, -y, -z'
'x-1/2, -y-1/2, z-1/2'

loop_
_atom_site_label
_atom_site_type_symbol
_atom_site_fract_x
_atom_site_fract_y
_atom_site_fract_z
_atom_site_U_iso_or_equiv
_atom_site_adp_type
_atom_site_occupancy
_atom_site_site_symmetry_order
_atom_site_calc_flag
_atom_site_refinement_flags_posn
_atom_site_refinement_flags_adp
_atom_site_refinement_flags_occupancy
_atom_site_disorder_assembly
_atom_site_disorder_group
C1 C 0.0716(3) 0.2714(3) 0.2748(2) 0.0146(6) Uani 1 1 d . . . . .
C3 C 0.1209(3) 0.4622(3) 0.3577(2) 0.0162(6) Uani 1 1 d . . . . .
H3 H 0.1137 0.5450 0.3869 0.019 Uiso 1 1 calc R U . . .
C4 C 0.2214(3) 0.4043(3) 0.3559(2) 0.0163(6) Uani 1 1 d . . . . .
H4 H 0.2986 0.4367 0.3843 0.020 Uiso 1 1 calc R U . . .
C6 C -0.0987(3) 0.4113(3) 0.2958(2) 0.0180(7) Uani 1 1 d . . . . .
C7 C -0.1441(3) 0.4896(4) 0.2048(3) 0.0236(7) Uani 1 1 d . . . . .
H7A H -0.0972 0.5710 0.2083 0.035 Uiso 1 1 calc R U . . .
H7B H -0.2262 0.5140 0.1956 0.035 Uiso 1 1 calc R U . . .
H7C H -0.1382 0.4345 0.1517 0.035 Uiso 1 1 calc R U . . .
C8 C -0.1675(3) 0.2818(3) 0.2962(2) 0.0190(7) Uani 1 1 d . . . . .
H8A H -0.1647 0.2258 0.2426 0.028 Uiso 1 1 calc R U . . .
H8B H -0.2492 0.3035 0.2910 0.028 Uiso 1 1 calc R U . . .
H8C H -0.1324 0.2332 0.3552 0.028 Uiso 1 1 calc R U . . .
C9 C -0.1081(3) 0.4946(4) 0.3797(3) 0.0267(8) Uani 1 1 d . . . . .
H9A H -0.0737 0.4449 0.4383 0.040 Uiso 1 1 calc R U . . .
H9B H -0.1908 0.5132 0.3729 0.040 Uiso 1 1 calc R U . . .
H9C H -0.0659 0.5791 0.3817 0.040 Uiso 1 1 calc R U . . .
C10 C 0.2687(3) 0.1854(3) 0.2872(2) 0.0171(6) Uani 1 1 d . . . . .
H10A H 0.3507 0.2172 0.3103 0.021 Uiso 1 1 calc R U . . .
H10B H 0.2499 0.1689 0.2185 0.021 Uiso 1 1 calc R U . . .
C11 C 0.2562(3) 0.0564(3) 0.3369(2) 0.0149(6) Uani 1 1 d . . . . .
C13 C 0.1284(3) -0.0891(3) 0.3789(2) 0.0152(6) Uani 1 1 d . . . . .
C14 C 0.2220(3) -0.1585(3) 0.4391(2) 0.0186(7) Uani 1 1 d . . . . .
H14 H 0.2082 -0.2311 0.4758 0.022 Uiso 1 1 calc R U . . .
C15 C 0.3353(3) -0.1204(3) 0.4449(2) 0.0195(7) Uani 1 1 d . . . . .
H15 H 0.4003 -0.1697 0.4826 0.023 Uiso 1 1 calc R U . . .
C16 C 0.3528(3) -0.0088(3) 0.3946(2) 0.0164(6) Uani 1 1 d . . . . .
H16 H 0.4298 0.0220 0.3999 0.020 Uiso 1 1 calc R U . . .
C17 C 0.0036(3) -0.1177(3) 0.3753(2) 0.0200(7) Uani 1 1 d . . . . .
H17A H -0.0414 -0.0332 0.3676 0.024 Uiso 1 1 calc R U . . .
H17B H -0.0334 -0.1764 0.3209 0.024 Uiso 1 1 calc R U . . .
C19 C -0.1125(3) -0.1819(4) 0.4703(3) 0.0224(7) Uani 1 1 d . . . . .
H19A H -0.1382 -0.0896 0.4745 0.034 Uiso 1 1 calc R U . . .
H19B H -0.1121 -0.2306 0.5277 0.034 Uiso 1 1 calc R U . . .
H19C H -0.1664 -0.2258 0.4154 0.034 Uiso 1 1 calc R U . . .
C20 C -0.0724(3) 0.1869(3) 0.1018(2) 0.0177(7) Uani 1 1 d . . . . .
N2 N 0.0283(2) 0.3791(3) 0.30896(19) 0.0137(5) Uani 1 1 d . . . . .
N5 N 0.1902(2) 0.2880(3) 0.30440(19) 0.0141(5) Uani 1 1 d . . . . .
N12 N 0.1456(2) 0.0130(3) 0.32490(18) 0.0144(5) Uani 1 1 d . . . . .
O18 O 0.0027(2) -0.1813(3) 0.46039(17) 0.0228(5) Uani 1 1 d . . . . .
O21 O -0.1206(2) 0.2434(3) 0.03475(17) 0.0264(6) Uani 1 1 d . . . . .
Br1 Br -0.04905(3) -0.12043(3) 0.12871(3) 0.02292(10) Uani 1 1 d . . . . .
Rh1 Rh 0.01292(2) 0.10150(2) 0.20774(2) 0.01256(8) Uani 1 1 d . . . . .

loop_
_atom_site_aniso_label
_atom_site_aniso_U_11
_atom_site_aniso_U_22
_atom_site_aniso_U_33
_atom_site_aniso_U_23
_atom_site_aniso_U_13
_atom_site_aniso_U_12
C1 0.0140(15) 0.0161(15) 0.0141(15) 0.0023(12) 0.0049(12) -0.0003(12)
C3 0.0192(16) 0.0125(15) 0.0160(16) -0.0032(12) 0.0039(13) -0.0049(12)
C4 0.0182(16) 0.0139(15) 0.0165(15) 0.0012(12) 0.0048(13) -0.0061(12)
C6 0.0146(15) 0.0167(16) 0.0215(17) -0.0023(13) 0.0036(13) 0.0012(12)
C7 0.0183(17) 0.0204(17) 0.0285(19) 0.0034(15) 0.0014(15) 0.0056(13)
C8 0.0157(16) 0.0171(16) 0.0248(18) -0.0031(13) 0.0071(14) -0.0008(12)
C9 0.0206(18) 0.0271(19) 0.034(2) -0.0105(16) 0.0108(16) 0.0005(14)
C10 0.0138(15) 0.0178(16) 0.0202(16) 0.0005(13) 0.0059(13) -0.0006(12)
C11 0.0153(15) 0.0145(15) 0.0155(15) -0.0038(12) 0.0055(12) -0.0009(12)
C13 0.0149(15) 0.0136(15) 0.0158(15) -0.0026(12) 0.0023(12) -0.0027(12)
C14 0.0222(17) 0.0168(16) 0.0159(16) 0.0008(13) 0.0044(13) 0.0012(13)
C15 0.0185(16) 0.0187(16) 0.0185(16) -0.0007(13) 0.0011(13) 0.0060(13)
C16 0.0125(15) 0.0197(16) 0.0153(16) -0.0037(13) 0.0014(12) 0.0006(12)
C17 0.0185(17) 0.0199(17) 0.0204(18) 0.0056(13) 0.0040(14) -0.0017(13)
C19 0.0212(17) 0.0271(18) 0.0211(17) 0.0023(15) 0.0097(14) 0.0019(14)
C20 0.0137(15) 0.0186(16) 0.0216(17) -0.0030(13) 0.0065(13) -0.0002(12)
N2 0.0135(13) 0.0117(12) 0.0151(13) -0.0005(10) 0.0028(10) -0.0001(10)
N5 0.0134(13) 0.0132(13) 0.0160(13) 0.0011(10) 0.0047(11) -0.0013(10)
N12 0.0132(13) 0.0132(13) 0.0152(13) -0.0016(10) 0.0014(11) -0.0001(10)
O18 0.0189(12) 0.0304(14) 0.0189(12) 0.0089(10) 0.0053(10) -0.0001(10)
O21 0.0272(14) 0.0305(14) 0.0187(13) 0.0031(11) 0.0022(11) 0.0056(11)
Br1 0.02118(18) 0.02089(18) 0.0263(2) -0.00627(14) 0.00650(15) -0.00191(13)
Rh1 0.01140(12) 0.01286(12) 0.01261(13) -0.00092(9) 0.00231(9) -0.00024(9)

loop_
_atom_type_symbol
_atom_type_description
_atom_type_scat_dispersion_real
_atom_type_scat_dispersion_imag
_atom_type_scat_source
C C 0.0033 0.0016 'International Tables Vol C Tables 4.2.6.8 and 6.1.1.4'
H H 0.0000 0.0000 'International Tables Vol C Tables 4.2.6.8 and 6.1.1.4'
N N 0.0061 0.0033 'International Tables Vol C Tables 4.2.6.8 and 6.1.1.4'
O O 0.0106 0.0060 'International Tables Vol C Tables 4.2.6.8 and 6.1.1.4'
Br Br -0.2901 2.4595 'International Tables Vol C Tables 4.2.6.8 and 6.1.1.4'
Rh Rh -1.1178 0.9187 'International Tables Vol C Tables 4.2.6.8 and 6.1.1.4'

loop_
_geom_angle_atom_site_label_1
_geom_angle_atom_site_label_2
_geom_angle_atom_site_label_3
_geom_angle
_geom_angle_site_symmetry_1
_geom_angle_site_symmetry_3
_geom_angle_publ_flag
N2 C1 N5 104.9(3) . . ?
N2 C1 Rh1 138.5(2) . . ?
N5 C1 Rh1 116.3(2) . . ?
C4 C3 N2 108.0(3) . . ?
C4 C3 H3 126.0 . . ?
N2 C3 H3 126.0 . . ?
C3 C4 N5 106.1(3) . . ?
C3 C4 H4 126.9 . . ?
N5 C4 H4 126.9 . . ?
N2 C6 C7 107.9(3) . . ?
N2 C6 C9 108.9(3) . . ?
C7 C6 C9 110.5(3) . . ?
N2 C6 C8 109.8(3) . . ?
C7 C6 C8 112.8(3) . . ?
C9 C6 C8 106.8(3) . . ?
C6 C7 H7A 109.5 . . ?
C6 C7 H7B 109.5 . . ?
H7A C7 H7B 109.5 . . ?
C6 C7 H7C 109.5 . . ?
H7A C7 H7C 109.5 . . ?
H7B C7 H7C 109.5 . . ?
C6 C8 H8A 109.5 . . ?
C6 C8 H8B 109.5 . . ?
H8A C8 H8B 109.5 . . ?
C6 C8 H8C 109.5 . . ?
H8A C8 H8C 109.5 . . ?
H8B C8 H8C 109.5 . . ?
C6 C9 H9A 109.5 . . ?
C6 C9 H9B 109.5 . . ?
H9A C9 H9B 109.5 . . ?
C6 C9 H9C 109.5 . . ?
H9A C9 H9C 109.5 . . ?
H9B C9 H9C 109.5 . . ?
N5 C10 C11 110.6(3) . . ?
N5 C10 H10A 109.5 . . ?
C11 C10 H10A 109.5 . . ?
N5 C10 H10B 109.5 . . ?
C11 C10 H10B 109.5 . . ?
H10A C10 H10B 108.1 . . ?
N12 C11 C16 122.5(3) . . ?
N12 C11 C10 116.2(3) . . ?
C16 C11 C10 121.3(3) . . ?
N12 C13 C14 121.6(3) . . ?
N12 C13 C17 116.5(3) . . ?
C14 C13 C17 121.8(3) . . ?
C15 C14 C13 119.2(3) . . ?
C15 C14 H14 120.4 . . ?
C13 C14 H14 120.4 . . ?
C14 C15 C16 119.1(3) . . ?
C14 C15 H15 120.5 . . ?
C16 C15 H15 120.5 . . ?
C11 C16 C15 118.7(3) . . ?
C11 C16 H16 120.6 . . ?
C15 C16 H16 120.6 . . ?
O18 C17 C13 108.8(3) . . ?
O18 C17 H17A 109.9 . . ?
C13 C17 H17A 109.9 . . ?
O18 C17 H17B 109.9 . . ?
C13 C17 H17B 109.9 . . ?
H17A C17 H17B 108.3 . . ?
O18 C19 H19A 109.5 . . ?
O18 C19 H19B 109.5 . . ?
H19A C19 H19B 109.5 . . ?
O18 C19 H19C 109.5 . . ?
H19A C19 H19C 109.5 . . ?
H19B C19 H19C 109.5 . . ?
O21 C20 Rh1 176.3(3) . . ?
C1 N2 C3 109.5(3) . . ?
C1 N2 C6 127.0(3) . . ?
C3 N2 C6 123.5(3) . . ?
C1 N5 C4 111.4(3) . . ?
C1 N5 C10 121.2(3) . . ?
C4 N5 C10 127.2(3) . . ?
C13 N12 C11 118.5(3) . . ?
C13 N12 Rh1 125.6(2) . . ?
C11 N12 Rh1 115.5(2) . . ?
C17 O18 C19 110.8(3) . . ?
C20 Rh1 C1 93.21(14) . . ?
C20 Rh1 N12 168.08(12) . . ?
C1 Rh1 N12 83.17(11) . . ?
C20 Rh1 Br1 89.94(10) . . ?
C1 Rh1 Br1 176.31(9) . . ?
N12 Rh1 Br1 93.36(7) . . ?

loop_
_geom_bond_atom_site_label_1
_geom_bond_atom_site_label_2
_geom_bond_distance
_geom_bond_site_symmetry_2
_geom_bond_publ_flag
C1 N2 1.355(4) . ?
C1 N5 1.363(4) . ?
C1 Rh1 1.988(3) . ?
C3 C4 1.340(5) . ?
C3 N2 1.402(4) . ?
C3 H3 0.9500 . ?
C4 N5 1.381(4) . ?
C4 H4 0.9500 . ?
C6 N2 1.505(4) . ?
C6 C7 1.515(5) . ?
C6 C9 1.528(5) . ?
C6 C8 1.534(4) . ?
C7 H7A 0.9800 . ?
C7 H7B 0.9800 . ?
C7 H7C 0.9800 . ?
C8 H8A 0.9800 . ?
C8 H8B 0.9800 . ?
C8 H8C 0.9800 . ?
C9 H9A 0.9800 . ?
C9 H9B 0.9800 . ?
C9 H9C 0.9800 . ?
C10 N5 1.461(4) . ?
C10 C11 1.515(4) . ?
C10 H10A 0.9900 . ?
C10 H10B 0.9900 . ?
C11 N12 1.350(4) . ?
C11 C16 1.380(4) . ?
C13 N12 1.350(4) . ?
C13 C14 1.392(5) . ?
C13 C17 1.503(4) . ?
C14 C15 1.384(5) . ?
C14 H14 0.9500 . ?
C15 C16 1.391(5) . ?
C15 H15 0.9500 . ?
C16 H16 0.9500 . ?
C17 O18 1.415(4) . ?
C17 H17A 0.9900 . ?
C17 H17B 0.9900 . ?
C19 O18 1.426(4) . ?
C19 H19A 0.9800 . ?
C19 H19B 0.9800 . ?
C19 H19C 0.9800 . ?
C20 O21 1.140(4) . ?
C20 Rh1 1.814(3) . ?
N12 Rh1 2.165(3) . ?
Br1 Rh1 2.5162(4) . ?

loop_
_geom_torsion_atom_site_label_1
_geom_torsion_atom_site_label_2
_geom_torsion_atom_site_label_3
_geom_torsion_atom_site_label_4
_geom_torsion
_geom_torsion_site_symmetry_1
_geom_torsion_site_symmetry_2
_geom_torsion_site_symmetry_3
_geom_torsion_site_symmetry_4
_geom_torsion_publ_flag
N2 C3 C4 N5 1.3(3) . . . . ?
N5 C10 C11 N12 48.2(4) . . . . ?
N5 C10 C11 C16 -128.9(3) . . . . ?
N12 C13 C14 C15 1.0(5) . . . . ?
C17 C13 C14 C15 -174.7(3) . . . . ?
C13 C14 C15 C16 3.8(5) . . . . ?
N12 C11 C16 C15 -2.4(5) . . . . ?
C10 C11 C16 C15 174.5(3) . . . . ?
C14 C15 C16 C11 -3.2(5) . . . . ?
N12 C13 C17 O18 -154.8(3) . . . . ?
C14 C13 C17 O18 21.1(4) . . . . ?
N5 C1 N2 C3 1.1(3) . . . . ?
Rh1 C1 N2 C3 174.8(3) . . . . ?
N5 C1 N2 C6 179.3(3) . . . . ?
Rh1 C1 N2 C6 -7.1(5) . . . . ?
C4 C3 N2 C1 -1.6(4) . . . . ?
C4 C3 N2 C6 -179.8(3) . . . . ?
C7 C6 N2 C1 -87.6(4) . . . . ?
C9 C6 N2 C1 152.4(3) . . . . ?
C8 C6 N2 C1 35.8(4) . . . . ?
C7 C6 N2 C3 90.3(4) . . . . ?
C9 C6 N2 C3 -29.7(4) . . . . ?
C8 C6 N2 C3 -146.4(3) . . . . ?
N2 C1 N5 C4 -0.3(3) . . . . ?
Rh1 C1 N5 C4 -175.6(2) . . . . ?
N2 C1 N5 C10 175.3(3) . . . . ?
Rh1 C1 N5 C10 0.0(4) . . . . ?
C3 C4 N5 C1 -0.7(4) . . . . ?
C3 C4 N5 C10 -175.9(3) . . . . ?
C11 C10 N5 C1 -62.4(4) . . . . ?
C11 C10 N5 C4 112.4(3) . . . . ?
C14 C13 N12 C11 -6.4(5) . . . . ?
C17 C13 N12 C11 169.5(3) . . . . ?
C14 C13 N12 Rh1 166.1(2) . . . . ?
C17 C13 N12 Rh1 -18.0(4) . . . . ?
C16 C11 N12 C13 7.2(5) . . . . ?
C10 C11 N12 C13 -169.9(3) . . . . ?
C16 C11 N12 Rh1 -166.1(2) . . . . ?
C10 C11 N12 Rh1 16.9(3) . . . . ?
C13 C17 O18 C19 166.2(3) . . . . ?
